data_7207686
loop_
_publ_author_name
'Hatano, Sayaka'
'Abe, Jiro'

_publ_section_title
;
 A peroxide-bridged imidazole dimer formed from a photochromic
 naphthalene-bridged imidazole dimer.
;
_journal_issue 16
_journal_name_full 'Physical chemistry chemical physics : PCCP'
_journal_page_first 5855
_journal_page_last 5860
_journal_paper_doi 10.1039/c2cp40239d
_journal_volume 14
_journal_year 2012
_chemical_formula_sum 'C52 H34 N4 O2'
_chemical_formula_weight 746.83
_chemical_name_systematic
;
?
;
_space_group_IT_number 2
_symmetry_cell_setting triclinic
_symmetry_space_group_name_Hall '-P 1'
_symmetry_space_group_name_H-M 'P -1'
_atom_sites_solution_hydrogens geom
_atom_sites_solution_primary direct
_atom_sites_solution_secondary difmap
_audit_creation_method SHELXL-97
_cell_angle_alpha 86.158(11)
_cell_angle_beta 74.173(13)
_cell_angle_gamma 73.868(12)
_cell_formula_units_Z 2
_cell_length_a 10.462(9)
_cell_length_b 10.806(9)
_cell_length_c 17.637(15)
_cell_measurement_reflns_used 1410
_cell_measurement_temperature 90
_cell_measurement_theta_max 23.85
_cell_measurement_theta_min 2.29
_cell_volume 1843(3)
_computing_cell_refinement 'Bruker SAINT'
_computing_data_collection 'Bruker APEX2'
_computing_data_reduction 'Bruker SAINT'
_computing_molecular_graphics 'Bruker SHELXTL'
_computing_publication_material 'Bruker SHELXTL'
_computing_structure_refinement 'SHELXL-97 (Sheldrick, 2008)'
_computing_structure_solution 'SHELXS-97 (Sheldrick, 2008)'
_diffrn_ambient_temperature 90
_diffrn_detector_area_resol_mean 8.333
_diffrn_measured_fraction_theta_full 0.959
_diffrn_measured_fraction_theta_max 0.959
_diffrn_measurement_device_type 'Bruker APEX-II CCD'
_diffrn_measurement_method '\f and \w scans'
_diffrn_radiation_monochromator graphite
_diffrn_radiation_source 'fine-focus sealed tube'
_diffrn_radiation_type MoK\a
_diffrn_radiation_wavelength 0.71073
_diffrn_reflns_av_R_equivalents 0.0439
_diffrn_reflns_av_sigmaI/netI 0.1236
_diffrn_reflns_limit_h_max 6
_diffrn_reflns_limit_h_min -12
_diffrn_reflns_limit_k_max 11
_diffrn_reflns_limit_k_min -12
_diffrn_reflns_limit_l_max 17
_diffrn_reflns_limit_l_min -20
_diffrn_reflns_number 8427
_diffrn_reflns_theta_full 24.99
_diffrn_reflns_theta_max 24.99
_diffrn_reflns_theta_min 1.96
_exptl_absorpt_coefficient_mu 0.083
_exptl_absorpt_correction_T_max 0.9959
_exptl_absorpt_correction_T_min 0.9836
_exptl_absorpt_correction_type empirical
_exptl_absorpt_process_details 'SADABS Sheldrick 1996'
_exptl_crystal_colour colorless
_exptl_crystal_density_diffrn 1.346
_exptl_crystal_density_method 'not measured'
_exptl_crystal_description plate
_exptl_crystal_F_000 780
_exptl_crystal_size_max 0.20
_exptl_crystal_size_mid 0.20
_exptl_crystal_size_min 0.05
_refine_diff_density_max 0.426
_refine_diff_density_min -0.408
_refine_diff_density_rms 0.097
_refine_ls_extinction_coef 0.020(2)
_refine_ls_extinction_expression Fc^*^=kFc[1+0.001xFc^2^\l^3^/sin(2\q)]^-1/4^
_refine_ls_extinction_method SHELXL
_refine_ls_goodness_of_fit_ref 1.044
_refine_ls_hydrogen_treatment mixed
_refine_ls_matrix_type full
_refine_ls_number_parameters 524
_refine_ls_number_reflns 6210
_refine_ls_number_restraints 0
_refine_ls_restrained_S_all 1.044
_refine_ls_R_factor_all 0.1479
_refine_ls_R_factor_gt 0.0917
_refine_ls_shift/su_max 0.000
_refine_ls_shift/su_mean 0.000
_refine_ls_structure_factor_coef Fsqd
_refine_ls_weighting_details 'calc w=1/[\s^2^(Fo^2^)+(0.0725P)^2^+12.6970P] where P=(Fo^2^+2Fc^2^)/3'
_refine_ls_weighting_scheme calc
_refine_ls_wR_factor_gt 0.2496
_refine_ls_wR_factor_ref 0.2740
_reflns_number_gt 3680
_reflns_number_total 6210
_reflns_threshold_expression >2sigma(I)
_cod_data_source_file c2cp40239d.txt
_cod_data_source_block p_1_2
_cod_depositor_comments
;
The following automatic conversions were performed:

'_symmetry_cell_setting' value 'Triclinic' changed to 'triclinic'
according to /home/saulius/struct/CIF-dictionaries/cif_core.dic
dictionary named 'cif_core.dic' version 2.4.1 from 2010-06-29.

Automatic conversion script
Id: cif_fix_values 1715 2011-07-08 13:25:40Z adriana 
;
_cod_original_sg_symbol_H-M P-1
_cod_database_code 7207686

loop_
_symmetry_equiv_pos_as_xyz
'x, y, z'
'-x, -y, -z'

loop_
_atom_site_label
_atom_site_type_symbol
_atom_site_fract_x
_atom_site_fract_y
_atom_site_fract_z
_atom_site_U_iso_or_equiv
_atom_site_adp_type
_atom_site_occupancy
_atom_site_symmetry_multiplicity
_atom_site_calc_flag
_atom_site_refinement_flags
O1 O 0.3458(4) 0.9653(4) 0.3346(2) 0.0194(10) Uani 1 1 d .
O2 O 0.6909(5) 0.7204(5) 0.4617(3) 0.0328(12) Uani 1 1 d .
N3 N 0.3763(6) 0.9588(5) 0.1970(3) 0.0204(12) Uani 1 1 d .
N1 N 0.7576(6) 0.6889(5) 0.3278(3) 0.0204(12) Uani 1 1 d .
N2 N 0.5617(5) 0.8295(5) 0.2997(3) 0.0191(12) Uani 1 1 d .
N4 N 0.5707(5) 1.0335(5) 0.1632(3) 0.0198(12) Uani 1 1 d .
C1 C 0.7000(6) 0.6455(6) 0.2122(4) 0.0168(14) Uani 1 1 d .
C2 C 0.2480(6) 1.1585(6) 0.2751(4) 0.0173(14) Uani 1 1 d .
C3 C 0.6698(6) 0.7199(5) 0.2872(4) 0.0173(14) Uani 1 1 d .
C4 C 0.6443(7) 0.6816(6) -0.0383(4) 0.0197(14) Uani 1 1 d .
C5 C 0.8076(7) 0.8652(6) 0.3851(4) 0.0216(15) Uani 1 1 d .
C6 C 0.1016(7) 1.3442(6) 0.3524(4) 0.0230(15) Uani 1 1 d .
H6 H 0.0790 1.3974 0.3975 0.028 Uiso 1 1 calc R
C7 C 0.2134(7) 1.2367(6) 0.3409(4) 0.0239(15) Uani 1 1 d .
H7 H 0.2667 1.2162 0.3781 0.029 Uiso 1 1 calc R
C8 C 0.7434(6) 0.7560(6) 0.3950(4) 0.0215(15) Uani 1 1 d .
C9 C 0.5383(7) 0.8812(6) 0.0728(4) 0.0202(14) Uani 1 1 d .
C10 C 0.4882(7) 0.9624(6) 0.1441(4) 0.0211(15) Uani 1 1 d .
C11 C 0.4344(7) 0.8444(6) 0.3339(4) 0.0187(14) Uani 1 1 d .
C12 C 0.7714(7) 0.4405(6) -0.0682(4) 0.0216(15) Uani 1 1 d .
C13 C 0.6287(7) 0.5491(6) 0.1179(4) 0.0229(15) Uani 1 1 d .
H13 H 0.5561 0.5328 0.1009 0.027 Uiso 1 1 calc R
C14 C 0.6804(7) 0.8381(6) 0.0382(4) 0.0202(14) Uani 1 1 d .
H14 H 0.7416 0.8773 0.0522 0.024 Uiso 1 1 calc R
C15 C 0.7310(7) 0.7397(6) -0.0155(4) 0.0196(14) Uani 1 1 d .
H15 H 0.8279 0.7101 -0.0379 0.024 Uiso 1 1 calc R
C16 C 0.3631(6) 0.7500(6) 0.3767(3) 0.0169(14) Uani 1 1 d .
C17 C 0.7656(6) 0.4961(6) 0.0749(4) 0.0187(14) Uani 1 1 d .
C18 C 0.5012(7) 0.7355(6) -0.0095(4) 0.0228(15) Uani 1 1 d .
H18 H 0.4393 0.7042 -0.0286 0.027 Uiso 1 1 calc R
C19 C 0.8686(7) 0.5196(6) 0.1040(4) 0.0230(15) Uani 1 1 d .
H19 H 0.9626 0.4848 0.0766 0.028 Uiso 1 1 calc R
C20 C 0.6962(6) 0.5638(6) -0.0899(4) 0.0214(15) Uani 1 1 d .
C21 C 0.7837(7) 0.3589(7) -0.1993(4) 0.0263(16) Uani 1 1 d .
H21 H 0.8146 0.2907 -0.2368 0.032 Uiso 1 1 calc R
C22 C 0.4311(7) 0.6398(6) 0.4082(4) 0.0210(14) Uani 1 1 d .
H22 H 0.5272 0.6234 0.4029 0.025 Uiso 1 1 calc R
C23 C 0.4505(7) 0.8317(6) 0.0453(4) 0.0220(15) Uani 1 1 d .
H23 H 0.3535 0.8654 0.0650 0.026 Uiso 1 1 calc R
C24 C 0.8178(7) 0.3376(6) -0.1260(4) 0.0228(15) Uani 1 1 d .
C25 C 0.0218(7) 1.3758(6) 0.2991(4) 0.0253(16) Uani 1 1 d .
H25 H -0.0564 1.4487 0.3078 0.030 Uiso 1 1 calc R
C26 C 0.8372(7) 0.5919(6) 0.1713(4) 0.0195(14) Uani 1 1 d .
H26 H 0.9094 0.6053 0.1900 0.023 Uiso 1 1 calc R
C27 C 0.5089(6) 1.0731(6) 0.2346(4) 0.0181(14) Uani 1 1 d .
C28 C 0.5603(6) 1.1537(6) 0.2763(4) 0.0195(14) Uani 1 1 d .
C29 C 0.1695(7) 1.1887(6) 0.2216(4) 0.0226(15) Uani 1 1 d .
H29 H 0.1911 1.1346 0.1770 0.027 Uiso 1 1 calc R
C30 C 0.5966(7) 0.6247(6) 0.1843(4) 0.0216(15) Uani 1 1 d .
H30 H 0.5027 0.6625 0.2109 0.026 Uiso 1 1 calc R
C31 C 0.2228(7) 0.5741(6) 0.4539(4) 0.0236(15) Uani 1 1 d .
H31 H 0.1754 0.5137 0.4804 0.028 Uiso 1 1 calc R
C32 C 0.8750(7) 1.0223(6) 0.4444(4) 0.0263(16) Uani 1 1 d .
H32 H 0.8797 1.0612 0.4900 0.032 Uiso 1 1 calc R
C33 C 0.8060(7) 0.4089(6) 0.0062(4) 0.0209(15) Uani 1 1 d .
C34 C 0.8835(7) 0.2877(6) 0.0171(4) 0.0243(15) Uani 1 1 d .
H34 H 0.9066 0.2685 0.0658 0.029 Uiso 1 1 calc R
C35 C 0.7066(7) 0.4773(7) -0.2165(4) 0.0264(16) Uani 1 1 d .
H35 H 0.6830 0.4902 -0.2653 0.032 Uiso 1 1 calc R
C36 C 0.8649(7) 0.9068(6) 0.3111(4) 0.0223(15) Uani 1 1 d .
H36 H 0.8623 0.8666 0.2655 0.027 Uiso 1 1 calc R
C37 C 0.8955(7) 0.2152(6) -0.1102(4) 0.0253(16) Uani 1 1 d .
H37 H 0.9237 0.1489 -0.1487 0.030 Uiso 1 1 calc R
C38 C 0.9318(7) 1.0635(6) 0.3702(4) 0.0256(16) Uani 1 1 d .
H38 H 0.9752 1.1313 0.3650 0.031 Uiso 1 1 calc R
C39 C 0.2219(7) 0.7716(6) 0.3838(4) 0.0253(15) Uani 1 1 d .
H39 H 0.1729 0.8472 0.3625 0.030 Uiso 1 1 calc R
C40 C 0.3699(7) 1.0390(6) 0.2617(4) 0.0200(14) Uani 1 1 d .
C41 C 0.6627(7) 0.5789(6) -0.1620(4) 0.0232(15) Uani 1 1 d .
H41 H 0.6088 0.6601 -0.1743 0.028 Uiso 1 1 calc R
C42 C 0.0586(7) 1.2987(6) 0.2331(4) 0.0256(16) Uani 1 1 d .
H42 H 0.0075 1.3210 0.1948 0.031 Uiso 1 1 calc R
C43 C 0.8120(7) 0.9251(6) 0.4519(4) 0.0247(15) Uani 1 1 d .
H43 H 0.7709 0.8981 0.5028 0.030 Uiso 1 1 calc R
C44 C 0.9312(7) 0.1890(6) -0.0417(4) 0.0286(16) Uani 1 1 d .
H44 H 0.9870 0.1064 -0.0329 0.034 Uiso 1 1 calc R
C45 C 0.9264(7) 1.0072(7) 0.3033(4) 0.0287(16) Uani 1 1 d .
H45 H 0.9643 1.0371 0.2525 0.034 Uiso 1 1 calc R
C46 C 0.3624(7) 0.5529(6) 0.4475(4) 0.0236(15) Uani 1 1 d .
H46 H 0.4105 0.4784 0.4702 0.028 Uiso 1 1 calc R
C47 C 0.5379(7) 1.1502(6) 0.3586(4) 0.0235(15) Uani 1 1 d .
H47 H 0.4857 1.0964 0.3893 0.028 Uiso 1 1 calc R
C48 C 0.6348(7) 1.2355(6) 0.2329(4) 0.0226(15) Uani 1 1 d .
H48 H 0.6513 1.2384 0.1772 0.027 Uiso 1 1 calc R
C49 C 0.6854(7) 1.3130(6) 0.2708(4) 0.0259(16) Uani 1 1 d .
H49 H 0.7355 1.3692 0.2410 0.031 Uiso 1 1 calc R
C50 C 0.1536(7) 0.6823(7) 0.4221(4) 0.0280(16) Uani 1 1 d .
H50 H 0.0581 0.6965 0.4261 0.034 Uiso 1 1 calc R
C51 C 0.6626(7) 1.3080(6) 0.3516(4) 0.0273(16) Uani 1 1 d .
H51 H 0.6955 1.3618 0.3777 0.033 Uiso 1 1 calc R
C52 C 0.5918(7) 1.2247(6) 0.3946(4) 0.0259(16) Uani 1 1 d .
H52 H 0.5803 1.2188 0.4499 0.031 Uiso 1 1 calc R

loop_
_atom_site_aniso_label
_atom_site_aniso_U_11
_atom_site_aniso_U_22
_atom_site_aniso_U_33
_atom_site_aniso_U_23
_atom_site_aniso_U_13
_atom_site_aniso_U_12
O1 0.023(2) 0.011(2) 0.018(2) 0.0058(17) -0.0030(19) -0.0004(19)
O2 0.043(3) 0.033(3) 0.025(3) 0.008(2) -0.010(2) -0.015(2)
N3 0.025(3) 0.012(3) 0.026(3) 0.004(2) -0.010(3) -0.006(2)
N1 0.024(3) 0.018(3) 0.019(3) 0.002(2) -0.006(2) -0.005(2)
N2 0.020(3) 0.017(3) 0.020(3) 0.005(2) -0.007(2) -0.005(2)
N4 0.021(3) 0.013(3) 0.023(3) 0.002(2) -0.007(2) 0.000(2)
C1 0.018(3) 0.014(3) 0.019(3) 0.006(3) -0.006(3) -0.005(3)
C2 0.019(3) 0.013(3) 0.021(3) 0.005(3) -0.005(3) -0.008(3)
C3 0.021(3) 0.009(3) 0.023(3) 0.004(2) -0.007(3) -0.005(3)
C4 0.022(3) 0.018(3) 0.020(3) 0.008(3) -0.007(3) -0.007(3)
C5 0.020(3) 0.023(4) 0.023(4) 0.000(3) -0.010(3) -0.004(3)
C6 0.024(4) 0.016(3) 0.026(4) 0.005(3) -0.002(3) -0.007(3)
C7 0.026(4) 0.024(4) 0.025(4) 0.008(3) -0.008(3) -0.012(3)
C8 0.016(3) 0.023(4) 0.024(4) 0.003(3) -0.007(3) -0.004(3)
C9 0.022(3) 0.016(3) 0.022(3) 0.012(3) -0.008(3) -0.005(3)
C10 0.020(3) 0.016(3) 0.030(4) 0.012(3) -0.014(3) -0.005(3)
C11 0.024(4) 0.014(3) 0.020(3) 0.000(3) -0.010(3) -0.003(3)
C12 0.020(3) 0.024(4) 0.025(4) 0.007(3) -0.008(3) -0.013(3)
C13 0.023(4) 0.022(3) 0.027(4) 0.006(3) -0.009(3) -0.009(3)
C14 0.019(3) 0.019(3) 0.022(3) -0.002(3) -0.003(3) -0.007(3)
C15 0.016(3) 0.022(3) 0.021(3) 0.006(3) -0.007(3) -0.006(3)
C16 0.019(3) 0.012(3) 0.016(3) -0.003(2) -0.001(3) -0.001(3)
C17 0.020(3) 0.020(3) 0.017(3) 0.005(3) -0.002(3) -0.009(3)
C18 0.024(4) 0.020(3) 0.026(4) 0.005(3) -0.007(3) -0.009(3)
C19 0.020(3) 0.018(3) 0.029(4) 0.004(3) -0.004(3) -0.006(3)
C20 0.017(3) 0.024(4) 0.027(4) 0.002(3) -0.006(3) -0.013(3)
C21 0.026(4) 0.030(4) 0.023(4) -0.007(3) 0.002(3) -0.015(3)
C22 0.021(3) 0.020(3) 0.023(3) 0.004(3) -0.008(3) -0.006(3)
C23 0.016(3) 0.020(3) 0.030(4) 0.008(3) -0.008(3) -0.005(3)
C24 0.026(4) 0.022(4) 0.023(4) 0.000(3) -0.003(3) -0.013(3)
C25 0.020(3) 0.016(3) 0.036(4) 0.003(3) 0.000(3) -0.006(3)
C26 0.022(3) 0.017(3) 0.022(3) 0.006(3) -0.007(3) -0.009(3)
C27 0.016(3) 0.013(3) 0.025(4) 0.007(3) -0.012(3) 0.001(3)
C28 0.017(3) 0.017(3) 0.027(4) 0.003(3) -0.008(3) -0.006(3)
C29 0.022(3) 0.023(4) 0.024(4) 0.004(3) -0.004(3) -0.010(3)
C30 0.025(4) 0.017(3) 0.021(3) 0.005(3) -0.004(3) -0.006(3)
C31 0.027(4) 0.020(3) 0.026(4) 0.002(3) -0.006(3) -0.012(3)
C32 0.022(4) 0.025(4) 0.036(4) -0.003(3) -0.012(3) -0.008(3)
C33 0.021(3) 0.023(4) 0.024(4) 0.006(3) -0.004(3) -0.015(3)
C34 0.029(4) 0.020(4) 0.025(4) 0.002(3) -0.007(3) -0.009(3)
C35 0.027(4) 0.036(4) 0.025(4) 0.006(3) -0.009(3) -0.021(3)
C36 0.023(4) 0.019(3) 0.024(4) -0.001(3) -0.006(3) -0.004(3)
C37 0.031(4) 0.020(4) 0.023(4) -0.005(3) 0.000(3) -0.009(3)
C38 0.027(4) 0.019(3) 0.033(4) 0.004(3) -0.011(3) -0.008(3)
C39 0.029(4) 0.023(4) 0.026(4) -0.001(3) -0.009(3) -0.007(3)
C40 0.030(4) 0.018(3) 0.013(3) 0.008(3) -0.006(3) -0.010(3)
C41 0.020(4) 0.025(4) 0.025(4) 0.004(3) -0.005(3) -0.010(3)
C42 0.026(4) 0.025(4) 0.028(4) 0.009(3) -0.009(3) -0.011(3)
C43 0.028(4) 0.027(4) 0.020(4) 0.006(3) -0.009(3) -0.006(3)
C44 0.030(4) 0.020(4) 0.032(4) -0.001(3) -0.001(3) -0.007(3)
C45 0.029(4) 0.027(4) 0.028(4) 0.002(3) -0.001(3) -0.011(3)
C46 0.029(4) 0.018(3) 0.022(4) 0.006(3) -0.009(3) -0.004(3)
C47 0.018(3) 0.027(4) 0.024(4) 0.004(3) -0.003(3) -0.007(3)
C48 0.023(4) 0.021(3) 0.024(4) 0.001(3) -0.009(3) -0.004(3)
C49 0.022(4) 0.019(3) 0.039(4) 0.006(3) -0.011(3) -0.008(3)
C50 0.021(4) 0.032(4) 0.036(4) 0.009(3) -0.012(3) -0.014(3)
C51 0.030(4) 0.020(4) 0.032(4) -0.008(3) -0.011(3) -0.002(3)
C52 0.024(4) 0.026(4) 0.025(4) -0.007(3) -0.004(3) -0.004(3)

loop_
_atom_type_symbol
_atom_type_description
_atom_type_scat_dispersion_real
_atom_type_scat_dispersion_imag
_atom_type_scat_source
C C 0.0033 0.0016 'International Tables Vol C Tables 4.2.6.8 and 6.1.1.4'
H H 0.0000 0.0000 'International Tables Vol C Tables 4.2.6.8 and 6.1.1.4'
N N 0.0061 0.0033 'International Tables Vol C Tables 4.2.6.8 and 6.1.1.4'
O O 0.0106 0.0060 'International Tables Vol C Tables 4.2.6.8 and 6.1.1.4'

loop_
_geom_angle_atom_site_label_1
_geom_angle_atom_site_label_2
_geom_angle_atom_site_label_3
_geom_angle
C11 O1 C40 116.3(5)
C10 N3 C40 105.3(5)
C3 N1 C8 122.4(6)
C11 N2 C3 130.0(5)
C27 N4 C10 105.0(5)
C26 C1 C30 119.1(6)
C26 C1 C3 118.8(6)
C30 C1 C3 122.1(6)
C29 C2 C7 119.5(6)
C29 C2 C40 119.6(6)
C7 C2 C40 120.9(6)
N1 C3 N2 124.2(6)
N1 C3 C1 118.0(6)
N2 C3 C1 116.9(5)
C18 C4 C15 117.6(6)
C18 C4 C20 119.3(6)
C15 C4 C20 123.1(6)
C36 C5 C43 119.4(6)
C36 C5 C8 121.2(6)
C43 C5 C8 119.4(6)
C25 C6 C7 121.0(6)
C25 C6 H6 119.5
C7 C6 H6 119.5
C6 C7 C2 120.1(6)
C6 C7 H7 119.9
C2 C7 H7 119.9
O2 C8 N1 121.8(6)
O2 C8 C5 120.7(6)
N1 C8 C5 117.2(6)
C23 C9 C14 118.7(6)
C23 C9 C10 121.5(6)
C14 C9 C10 119.1(6)
N3 C10 N4 116.8(6)
N3 C10 C9 121.4(6)
N4 C10 C9 121.1(6)
N2 C11 O1 118.0(5)
N2 C11 C16 129.7(6)
O1 C11 C16 112.3(5)
C20 C12 C33 126.2(6)
C20 C12 C24 117.1(6)
C33 C12 C24 116.7(6)
C30 C13 C17 121.7(6)
C30 C13 H13 119.1
C17 C13 H13 119.1
C15 C14 C9 120.0(6)
C15 C14 H14 120.0
C9 C14 H14 120.0
C14 C15 C4 121.5(6)
C14 C15 H15 119.2
C4 C15 H15 119.2
C22 C16 C39 118.7(6)
C22 C16 C11 122.3(6)
C39 C16 C11 119.0(6)
C19 C17 C13 116.7(6)
C19 C17 C33 119.2(6)
C13 C17 C33 123.9(6)
C23 C18 C4 120.8(6)
C23 C18 H18 119.6
C4 C18 H18 119.6
C26 C19 C17 121.8(6)
C26 C19 H19 119.1
C17 C19 H19 119.1
C41 C20 C12 120.2(6)
C41 C20 C4 115.6(6)
C12 C20 C4 124.1(6)
C35 C21 C24 120.6(6)
C35 C21 H21 119.7
C24 C21 H21 119.7
C16 C22 C46 121.2(6)
C16 C22 H22 119.4
C46 C22 H22 119.4
C18 C23 C9 120.8(6)
C18 C23 H23 119.6
C9 C23 H23 119.6
C37 C24 C21 119.0(6)
C37 C24 C12 120.6(6)
C21 C24 C12 120.3(6)
C6 C25 C42 118.4(6)
C6 C25 H25 120.8
C42 C25 H25 120.8
C1 C26 C19 120.3(6)
C1 C26 H26 119.8
C19 C26 H26 119.8
N4 C27 C28 122.3(6)
N4 C27 C40 109.9(5)
C28 C27 C40 127.3(6)
C48 C28 C47 118.9(6)
C48 C28 C27 119.0(6)
C47 C28 C27 122.1(6)
C2 C29 C42 119.9(6)
C2 C29 H29 120.1
C42 C29 H29 120.1
C13 C30 C1 120.4(6)
C13 C30 H30 119.8
C1 C30 H30 119.8
C50 C31 C46 119.8(6)
C50 C31 H31 120.1
C46 C31 H31 120.1
C43 C32 C38 119.6(6)
C43 C32 H32 120.2
C38 C32 H32 120.2
C34 C33 C12 119.4(6)
C34 C33 C17 114.1(6)
C12 C33 C17 126.5(6)
C33 C34 C44 122.8(6)
C33 C34 H34 118.6
C44 C34 H34 118.6
C21 C35 C41 119.9(6)
C21 C35 H35 120.0
C41 C35 H35 120.0
C5 C36 C45 120.2(6)
C5 C36 H36 119.9
C45 C36 H36 119.9
C44 C37 C24 121.9(6)
C44 C37 H37 119.1
C24 C37 H37 119.1
C45 C38 C32 120.8(6)
C45 C38 H38 119.6
C32 C38 H38 119.6
C50 C39 C16 119.9(6)
C50 C39 H39 120.0
C16 C39 H39 120.0
N3 C40 O1 108.0(5)
N3 C40 C2 112.7(5)
O1 C40 C2 105.0(5)
N3 C40 C27 102.4(5)
O1 C40 C27 116.9(5)
C2 C40 C27 112.0(5)
C35 C41 C20 121.7(6)
C35 C41 H41 119.2
C20 C41 H41 119.2
C25 C42 C29 121.1(6)
C25 C42 H42 119.5
C29 C42 H42 119.5
C32 C43 C5 120.6(6)
C32 C43 H43 119.7
C5 C43 H43 119.7
C37 C44 C34 118.6(6)
C37 C44 H44 120.7
C34 C44 H44 120.7
C36 C45 C38 119.4(6)
C36 C45 H45 120.3
C38 C45 H45 120.3
C22 C46 C31 120.0(6)
C22 C46 H46 120.0
C31 C46 H46 120.0
C52 C47 C28 119.8(6)
C52 C47 H47 120.1
C28 C47 H47 120.1
C28 C48 C49 120.4(6)
C28 C48 H48 119.8
C49 C48 H48 119.8
C51 C49 C48 119.8(6)
C51 C49 H49 120.1
C48 C49 H49 120.1
C31 C50 C39 120.4(6)
C31 C50 H50 119.8
C39 C50 H50 119.8
C52 C51 C49 120.0(6)
C52 C51 H51 120.0
C49 C51 H51 120.0
C47 C52 C51 121.0(6)
C47 C52 H52 119.5
C51 C52 H52 119.5

loop_
_geom_bond_atom_site_label_1
_geom_bond_atom_site_label_2
_geom_bond_distance
O1 C11 1.375(7)
O1 C40 1.465(7)
O2 C8 1.240(8)
N3 C10 1.291(8)
N3 C40 1.455(8)
N1 C3 1.275(8)
N1 C8 1.384(8)
N2 C11 1.273(8)
N2 C3 1.373(8)
N4 C27 1.288(8)
N4 C10 1.418(8)
C1 C26 1.394(9)
C1 C30 1.379(9)
C1 C3 1.507(9)
C2 C29 1.379(9)
C2 C7 1.388(9)
C2 C40 1.519(9)
C4 C18 1.407(9)
C4 C15 1.389(9)
C4 C20 1.498(9)
C5 C36 1.381(9)
C5 C43 1.399(9)
C5 C8 1.490(9)
C6 C25 1.388(9)
C6 C7 1.381(9)
C6 H6 0.9500
C7 H7 0.9500
C9 C23 1.384(9)
C9 C14 1.399(9)
C9 C10 1.470(9)
C11 C16 1.476(9)
C12 C20 1.433(9)
C12 C33 1.450(9)
C12 C24 1.446(9)
C13 C30 1.383(9)
C13 C17 1.401(9)
C13 H13 0.9500
C14 C15 1.363(9)
C14 H14 0.9500
C15 H15 0.9500
C16 C22 1.374(8)
C16 C39 1.401(9)
C17 C19 1.400(9)
C17 C33 1.478(9)
C18 C23 1.358(9)
C18 H18 0.9500
C19 C26 1.377(9)
C19 H19 0.9500
C20 C41 1.395(9)
C21 C35 1.374(10)
C21 C24 1.420(9)
C21 H21 0.9500
C22 C46 1.377(9)
C22 H22 0.9500
C23 H23 0.9500
C24 C37 1.402(9)
C25 C42 1.381(10)
C25 H25 0.9500
C26 H26 0.9500
C27 C28 1.466(9)
C27 C40 1.541(9)
C28 C48 1.394(9)
C28 C47 1.406(9)
C29 C42 1.392(9)
C29 H29 0.9500
C30 H30 0.9500
C31 C50 1.368(9)
C31 C46 1.387(9)
C31 H31 0.9500
C32 C43 1.369(9)
C32 C38 1.382(10)
C32 H32 0.9500
C33 C34 1.368(9)
C34 C44 1.426(9)
C34 H34 0.9500
C35 C41 1.400(10)
C35 H35 0.9500
C36 C45 1.390(9)
C36 H36 0.9500
C37 C44 1.348(10)
C37 H37 0.9500
C38 C45 1.385(10)
C38 H38 0.9500
C39 C50 1.389(9)
C39 H39 0.9500
C41 H41 0.9500
C42 H42 0.9500
C43 H43 0.9500
C44 H44 0.9500
C45 H45 0.9500
C46 H46 0.9500
C47 C52 1.373(9)
C47 H47 0.9500
C48 C49 1.394(9)
C48 H48 0.9500
C49 C51 1.380(10)
C49 H49 0.9500
C50 H50 0.9500
C51 C52 1.380(10)
C51 H51 0.9500
C52 H52 0.9500
